data_4025291
loop_
_publ_author_name
'Hu Cui'
'Novruz G. Akhmedov'
'Jeffrey L. Petersen'
'Kung K. Wang'

_publ_section_title
;
 Synthesis of a Basket-Shaped C56H38 Hydrocarbon as a Precursor toward an
 End-Cap Template for Carbon [6,6]Nanotubes
;
_journal_name_full 'Journal of Organic Chemistry'
_journal_page_first 2050
_journal_page_last 2056
_journal_paper_doi 10.1021/jo100132v
_journal_volume 75
_journal_year 2010
_chemical_formula_sum 'C18 H12 Br2 O2'
_chemical_formula_weight 420.10
_chemical_name_systematic
; 
 ? 
;
_space_group_IT_number 2
_symmetry_cell_setting triclinic
_symmetry_space_group_name_Hall '-P 1'
_symmetry_space_group_name_H-M 'P -1'
_atom_sites_solution_hydrogens geom
_atom_sites_solution_primary direct
_atom_sites_solution_secondary difmap
_audit_creation_method SHELXL-97
_cell_angle_alpha 82.672(2)
_cell_angle_beta 88.813(2)
_cell_angle_gamma 82.695(2)
_cell_formula_units_Z 2
_cell_length_a 8.6427(9)
_cell_length_b 8.8279(9)
_cell_length_c 10.4921(10)
_cell_measurement_reflns_used 3885
_cell_measurement_temperature 293(2)
_cell_measurement_theta_max 27.48
_cell_measurement_theta_min 2.34
_cell_volume 787.52(14)
_computing_structure_refinement 'SHELXL-97 (Sheldrick, 1997)'
_computing_structure_solution 'SHELXS-97 (Sheldrick, 1990)'
_diffrn_ambient_temperature 293(2)
_diffrn_measured_fraction_theta_full 0.935
_diffrn_measured_fraction_theta_max 0.935
_diffrn_radiation_monochromator graphite
_diffrn_radiation_source 'fine-focus sealed tube'
_diffrn_radiation_type MoK\a
_diffrn_radiation_wavelength 0.71073
_diffrn_reflns_av_R_equivalents 0.0301
_diffrn_reflns_av_sigmaI/netI 0.0547
_diffrn_reflns_limit_h_max 10
_diffrn_reflns_limit_h_min -11
_diffrn_reflns_limit_k_max 11
_diffrn_reflns_limit_k_min -11
_diffrn_reflns_limit_l_max 12
_diffrn_reflns_limit_l_min -13
_diffrn_reflns_number 5273
_diffrn_reflns_theta_full 27.51
_diffrn_reflns_theta_max 27.51
_diffrn_reflns_theta_min 2.38
_diffrn_standards_decay_% none
_exptl_absorpt_coefficient_mu 5.150
_exptl_absorpt_correction_type semi-empirical
_exptl_absorpt_process_details SADABS
_exptl_crystal_colour colorless
_exptl_crystal_density_diffrn 1.772
_exptl_crystal_density_method 'not measured'
_exptl_crystal_F_000 412
_exptl_crystal_size_max 0.38
_exptl_crystal_size_mid 0.30
_exptl_crystal_size_min 0.14
_refine_diff_density_max 0.763
_refine_diff_density_min -0.619
_refine_diff_density_rms 0.103
_refine_ls_extinction_method none
_refine_ls_goodness_of_fit_ref 1.000
_refine_ls_hydrogen_treatment riding
_refine_ls_matrix_type full
_refine_ls_number_parameters 199
_refine_ls_number_reflns 3385
_refine_ls_number_restraints 0
_refine_ls_restrained_S_all 1.000
_refine_ls_R_factor_all 0.0647
_refine_ls_R_factor_gt 0.0531
_refine_ls_shift/su_max 0.001
_refine_ls_shift/su_mean 0.000
_refine_ls_structure_factor_coef Fsqd
_refine_ls_weighting_details 'calc w=1/[\s^2^(Fo^2^)+(0.1009P)^2^+0.0000P] where P=(Fo^2^+2Fc^2^)/3'
_refine_ls_weighting_scheme calc
_refine_ls_wR_factor_gt 0.1482
_refine_ls_wR_factor_ref 0.1545
_reflns_number_gt 2585
_reflns_number_total 3385
_reflns_threshold_expression >2sigma(I)
_cod_data_source_file jo100132v_si_002.cif
_cod_data_source_block hc3ccd2
_cod_database_code 4025291

loop_
_symmetry_equiv_pos_as_xyz
'x, y, z'
'-x, -y, -z'

loop_
_atom_site_label
_atom_site_type_symbol
_atom_site_fract_x
_atom_site_fract_y
_atom_site_fract_z
_atom_site_U_iso_or_equiv
_atom_site_adp_type
_atom_site_occupancy
_atom_site_symmetry_multiplicity
_atom_site_calc_flag
_atom_site_refinement_flags
_atom_site_disorder_assembly
_atom_site_disorder_group
Br1 Br 0.18047(7) 0.34439(7) 0.96792(4) 0.0901(2) Uani 1 1 d . . .
Br2 Br 0.32698(6) 0.61690(5) 0.63060(5) 0.0734(2) Uani 1 1 d . . .
O1 O 0.5800(4) -0.1812(4) 0.6935(3) 0.0695(8) Uani 1 1 d . . .
O2 O -0.0657(3) 0.0517(4) 0.6624(3) 0.0657(8) Uani 1 1 d . . .
C1 C 0.3976(3) 0.2035(4) 0.7235(3) 0.0369(6) Uani 1 1 d . . .
H1 H 0.4348 0.2947 0.7506 0.044 Uiso 1 1 calc R . .
C2 C 0.5349(4) 0.0973(4) 0.6720(3) 0.0445(7) Uani 1 1 d . . .
H2A H 0.5322 0.1068 0.5789 0.053 Uiso 1 1 calc R . .
H2B H 0.6338 0.1247 0.6978 0.053 Uiso 1 1 calc R . .
C3 C 0.5156(4) -0.0628(4) 0.7284(3) 0.0441(7) Uani 1 1 d . . .
C4 C 0.3999(4) -0.0514(4) 0.8351(3) 0.0444(7) Uani 1 1 d . . .
C5 C 0.3579(5) -0.1701(6) 0.9222(4) 0.0629(10) Uani 1 1 d . . .
H5 H 0.3984 -0.2718 0.9164 0.075 Uiso 1 1 calc R . .
C6 C 0.2544(6) -0.1329(7) 1.0175(4) 0.0789(15) Uani 1 1 d . . .
H6 H 0.2189 -0.2104 1.0749 0.095 Uiso 1 1 calc R . .
C7 C 0.2020(5) 0.0221(8) 1.0287(3) 0.0754(15) Uani 1 1 d . . .
H7 H 0.1372 0.0463 1.0970 0.090 Uiso 1 1 calc R . .
C8 C 0.2447(4) 0.1387(5) 0.9407(3) 0.0563(10) Uani 1 1 d . . .
C9 C 0.3425(4) 0.1025(4) 0.8383(3) 0.0402(7) Uani 1 1 d . . .
C10 C 0.2742(3) 0.2515(3) 0.6153(2) 0.0340(6) Uani 1 1 d . . .
H10 H 0.3268 0.2923 0.5371 0.041 Uiso 1 1 calc R . .
C11 C 0.1889(4) 0.1175(4) 0.5845(3) 0.0370(6) Uani 1 1 d . . .
H11A H 0.1838 0.1165 0.4923 0.044 Uiso 1 1 calc R . .
H11B H 0.2427 0.0197 0.6229 0.044 Uiso 1 1 calc R . .
C12 C 0.0266(4) 0.1452(4) 0.6408(3) 0.0416(7) Uani 1 1 d . . .
C13 C 0.0015(4) 0.3085(4) 0.6626(3) 0.0407(7) Uani 1 1 d . . .
C14 C -0.1376(4) 0.3965(5) 0.6919(3) 0.0530(9) Uani 1 1 d . . .
H14 H -0.2303 0.3531 0.7028 0.064 Uiso 1 1 calc R . .
C15 C -0.1332(6) 0.5497(5) 0.7042(3) 0.0633(12) Uani 1 1 d . . .
H15 H -0.2239 0.6100 0.7255 0.076 Uiso 1 1 calc R . .
C16 C 0.0043(6) 0.6147(5) 0.6853(3) 0.0610(11) Uani 1 1 d . . .
H18 H 0.0053 0.7183 0.6930 0.073 Uiso 1 1 calc R . .
C17 C 0.1404(5) 0.5257(4) 0.6549(3) 0.0485(8) Uani 1 1 d . . .
C18 C 0.1406(4) 0.3703(4) 0.6457(2) 0.0368(6) Uani 1 1 d . . .

loop_
_atom_site_aniso_label
_atom_site_aniso_U_11
_atom_site_aniso_U_22
_atom_site_aniso_U_33
_atom_site_aniso_U_23
_atom_site_aniso_U_13
_atom_site_aniso_U_12
Br1 0.1042(4) 0.1112(5) 0.0481(3) -0.0348(2) -0.0036(2) 0.0383(3)
Br2 0.0950(4) 0.0432(3) 0.0874(3) -0.0100(2) -0.0043(3) -0.0277(2)
O1 0.0665(18) 0.0494(17) 0.0901(19) -0.0154(14) 0.0089(15) 0.0076(14)
O2 0.0600(17) 0.070(2) 0.0745(17) -0.0132(15) 0.0063(14) -0.0318(16)
C1 0.0323(15) 0.0389(17) 0.0418(13) -0.0123(12) 0.0002(11) -0.0057(13)
C2 0.0301(16) 0.050(2) 0.0530(16) -0.0070(14) 0.0042(13) -0.0032(14)
C3 0.0332(16) 0.0435(19) 0.0544(16) -0.0094(14) -0.0026(13) 0.0032(14)
C4 0.0390(17) 0.051(2) 0.0424(14) -0.0008(13) -0.0076(13) -0.0072(15)
C5 0.066(3) 0.061(3) 0.060(2) 0.0111(18) -0.0104(18) -0.014(2)
C6 0.077(3) 0.102(4) 0.053(2) 0.025(2) -0.004(2) -0.029(3)
C7 0.050(2) 0.136(5) 0.0364(16) 0.004(2) 0.0011(15) -0.012(3)
C8 0.0420(19) 0.088(3) 0.0373(14) -0.0142(17) -0.0003(13) 0.0050(19)
C9 0.0318(15) 0.055(2) 0.0340(12) -0.0085(13) -0.0046(11) -0.0014(14)
C10 0.0368(15) 0.0320(15) 0.0343(12) -0.0079(11) 0.0032(11) -0.0052(12)
C11 0.0382(16) 0.0343(16) 0.0390(13) -0.0092(12) -0.0049(11) -0.0010(13)
C12 0.0438(18) 0.0464(19) 0.0359(13) -0.0035(12) -0.0014(12) -0.0124(15)
C13 0.0409(18) 0.0462(19) 0.0336(12) -0.0053(12) -0.0005(12) -0.0002(15)
C14 0.0441(19) 0.069(3) 0.0410(15) -0.0048(16) 0.0014(13) 0.0092(18)
C15 0.071(3) 0.065(3) 0.0448(16) -0.0056(17) 0.0017(17) 0.026(2)
C16 0.092(3) 0.040(2) 0.0467(16) -0.0097(15) -0.0092(18) 0.017(2)
C17 0.071(2) 0.0347(17) 0.0386(14) -0.0053(12) -0.0028(14) -0.0015(16)
C18 0.0455(17) 0.0337(16) 0.0305(11) -0.0064(11) 0.0004(11) 0.0000(13)

loop_
_atom_type_symbol
_atom_type_description
_atom_type_scat_dispersion_real
_atom_type_scat_dispersion_imag
_atom_type_scat_source
C C 0.0033 0.0016 'International Tables Vol C Tables 4.2.6.8 and 6.1.1.4'
H H 0.0000 0.0000 'International Tables Vol C Tables 4.2.6.8 and 6.1.1.4'
O O 0.0106 0.0060 'International Tables Vol C Tables 4.2.6.8 and 6.1.1.4'
Br Br -0.2901 2.4595 'International Tables Vol C Tables 4.2.6.8 and 6.1.1.4'

loop_
_geom_angle_atom_site_label_1
_geom_angle_atom_site_label_2
_geom_angle_atom_site_label_3
_geom_angle
_geom_angle_site_symmetry_1
_geom_angle_site_symmetry_3
_geom_angle_publ_flag
C9 C1 C2 102.5(3) . . ?
C9 C1 C10 114.2(2) . . ?
C2 C1 C10 108.6(2) . . ?
C3 C2 C1 106.5(3) . . ?
O1 C3 C2 126.8(3) . . ?
O1 C3 C4 126.0(4) . . ?
C2 C3 C4 107.1(3) . . ?
C5 C4 C9 123.8(3) . . ?
C5 C4 C3 127.2(4) . . ?
C9 C4 C3 109.0(3) . . ?
C6 C5 C4 117.7(5) . . ?
C5 C6 C7 120.1(4) . . ?
C8 C7 C6 121.3(4) . . ?
C7 C8 C9 119.4(4) . . ?
C7 C8 Br1 118.9(3) . . ?
C9 C8 Br1 121.6(3) . . ?
C4 C9 C8 117.6(3) . . ?
C4 C9 C1 111.5(3) . . ?
C8 C9 C1 131.0(3) . . ?
C18 C10 C11 102.5(2) . . ?
C18 C10 C1 114.9(2) . . ?
C11 C10 C1 113.4(2) . . ?
C12 C11 C10 106.0(2) . . ?
O2 C12 C13 126.8(3) . . ?
O2 C12 C11 126.7(3) . . ?
C13 C12 C11 106.5(3) . . ?
C18 C13 C14 122.1(4) . . ?
C18 C13 C12 109.5(3) . . ?
C14 C13 C12 128.4(4) . . ?
C15 C14 C13 118.0(4) . . ?
C14 C15 C16 120.9(4) . . ?
C17 C16 C15 120.1(4) . . ?
C16 C17 C18 120.3(4) . . ?
C16 C17 Br2 119.3(3) . . ?
C18 C17 Br2 120.4(3) . . ?
C13 C18 C17 118.6(3) . . ?
C13 C18 C10 111.9(3) . . ?
C17 C18 C10 129.5(3) . . ?

loop_
_geom_bond_atom_site_label_1
_geom_bond_atom_site_label_2
_geom_bond_distance
_geom_bond_site_symmetry_2
_geom_bond_publ_flag
Br1 C8 1.885(4) . ?
Br2 C17 1.890(4) . ?
O1 C3 1.216(4) . ?
O2 C12 1.217(4) . ?
C1 C9 1.511(4) . ?
C1 C2 1.548(4) . ?
C1 C10 1.555(4) . ?
C2 C3 1.490(5) . ?
C3 C4 1.490(4) . ?
C4 C5 1.379(5) . ?
C4 C9 1.390(5) . ?
C5 C6 1.371(6) . ?
C6 C7 1.404(8) . ?
C7 C8 1.374(7) . ?
C8 C9 1.398(4) . ?
C10 C18 1.516(4) . ?
C10 C11 1.541(4) . ?
C11 C12 1.514(4) . ?
C12 C13 1.476(5) . ?
C13 C18 1.382(5) . ?
C13 C14 1.396(5) . ?
C14 C15 1.380(6) . ?
C15 C16 1.385(6) . ?
C16 C17 1.384(5) . ?
C17 C18 1.388(5) . ?
